data_7238763
loop_
_publ_author_name
'Yoon, Jung Hee'
'Kim, Dongwook'
'Song, Xiaokai'
'Han, Seungwan'
'Shin, Jiho'
'Hong, Suk Bong'
'Lah, Myoung Soo'

_publ_section_title
;
 Microporous metal--organic framework containing cages with adjustable
 portal dimensions for adsorptive CO2 separation
;
_journal_issue 30
_journal_name_full 'RSC Advances'
_journal_page_first 11566
_journal_paper_doi 10.1039/c2ra22118g
_journal_volume 2
_journal_year 2012
_chemical_formula_sum 'C120 H90 Co6.5 N3 O29'
_chemical_formula_weight 2421.00
_space_group_IT_number 148
_space_group_name_Hall '-R 3'
_space_group_name_H-M_alt 'R -3 :H'
_symmetry_cell_setting rhombohedral
_symmetry_space_group_name_H-M 'R -3 :H'
_atom_sites_solution_hydrogens geom
_atom_sites_solution_primary direct
_atom_sites_solution_secondary difmap
_audit_creation_method SHELXL-97
_cell_angle_alpha 90.00
_cell_angle_beta 90.00
_cell_angle_gamma 120.00
_cell_formula_units_Z 18
_cell_length_a 36.820(5)
_cell_length_b 36.820(5)
_cell_length_c 45.036(9)
_cell_measurement_reflns_used 93885
_cell_measurement_temperature 173(2)
_cell_measurement_theta_max 27.48
_cell_measurement_theta_min 3.13
_cell_volume 52876(15)
_computing_cell_refinement 'RAPID AUTO software'
_computing_data_collection 'RAPID AUTO software'
_computing_data_reduction 'RAPID AUTO software'
_computing_molecular_graphics 'Diamond 3.1e,ORTEP3'
_computing_publication_material WinGX
_computing_structure_refinement 'Bruker SHELXTL'
_computing_structure_solution 'Bruker SHELXTL'
_diffrn_ambient_temperature 173(2)
_diffrn_measured_fraction_theta_full 0.970
_diffrn_measured_fraction_theta_max 0.970
_diffrn_measurement_device_type 'Image plate detector'
_diffrn_measurement_method 'omega scan'
_diffrn_radiation_monochromator graphite
_diffrn_radiation_source 'fine-focus sealed tube'
_diffrn_radiation_type MoK\a
_diffrn_radiation_wavelength 0.71073
_diffrn_reflns_av_R_equivalents 0.0709
_diffrn_reflns_av_sigmaI/netI 0.0596
_diffrn_reflns_limit_h_max 46
_diffrn_reflns_limit_h_min -47
_diffrn_reflns_limit_k_max 47
_diffrn_reflns_limit_k_min -46
_diffrn_reflns_limit_l_max 56
_diffrn_reflns_limit_l_min -56
_diffrn_reflns_number 125964
_diffrn_reflns_theta_full 27.48
_diffrn_reflns_theta_max 27.48
_diffrn_reflns_theta_min 3.13
_exptl_absorpt_coefficient_mu 0.970
_exptl_absorpt_correction_T_max 0.7276
_exptl_absorpt_correction_T_min 0.6426
_exptl_absorpt_correction_type multi-scan
_exptl_absorpt_process_details 'RAPID AUTO software'
_exptl_crystal_colour purple
_exptl_crystal_density_diffrn 1.369
_exptl_crystal_density_method 'not measured'
_exptl_crystal_description block
_exptl_crystal_F_000 22293
_exptl_crystal_size_max 0.50
_exptl_crystal_size_mid 0.37
_exptl_crystal_size_min 0.35
_platon_squeeze_details
;
The least-squares refinement was performed with the modification of the
structure factors for the electron densities of the completely disordered
solvent region (8836 A3, 16.7 % of the crystal volume, 1700 solvent
electrons [~35 DMA molecules] per unit cell) using the SQUEEZE option
of PLATON. As the reported formula is 1/18 of the unit cell, this then
implies that there are 35/18 = ~2 DMA molecules per Co^II^~13/2~ moiety.

;
_refine_diff_density_max 1.315
_refine_diff_density_min -0.749
_refine_diff_density_rms 0.089
_refine_ls_extinction_method none
_refine_ls_goodness_of_fit_ref 1.047
_refine_ls_hydrogen_treatment constr
_refine_ls_matrix_type full
_refine_ls_number_parameters 1524
_refine_ls_number_reflns 26172
_refine_ls_number_restraints 54
_refine_ls_restrained_S_all 1.052
_refine_ls_R_factor_all 0.0807
_refine_ls_R_factor_gt 0.0645
_refine_ls_shift/su_max 0.002
_refine_ls_shift/su_mean 0.000
_refine_ls_structure_factor_coef Fsqd
_refine_ls_weighting_details 'calc w=1/[\s^2^(Fo^2^)+(0.0419P)^2^+460.4248P] where P=(Fo^2^+2Fc^2^)/3'
_refine_ls_weighting_scheme calc
_refine_ls_wR_factor_gt 0.1482
_refine_ls_wR_factor_ref 0.1542
_reflns_number_gt 20381
_reflns_number_total 26172
_reflns_threshold_expression >2sigma(I)
_cod_data_source_file c2ra22118g.txt
_cod_data_source_block l11_97r3b
_cod_depositor_comments
;
The following automatic conversions were performed:

data item '_exptl_absorpt_correction_type' value 'Multi-scan' was
changed to 'multi-scan' in accordance with the
/home/saulius/struct/COD-crude-data/automatic-downloads/DataCite-retrospective/RSC/depositions/lib/dictionaries/cif_core.dic
dictionary named 'cif_core.dic' version 2.4.2 last updated on
2011-04-26.

Automatic conversion script
Id: cif_fix_values 6909 2019-04-08 15:41:33Z antanas 
;
_cod_original_sg_symbol_H-M R-3
_cod_original_formula_sum 'C120 H90 Co6.50 N3 O29'
_cod_database_code 7238763

loop_
_symmetry_equiv_pos_as_xyz
'x, y, z'
'-y, x-y, z'
'-x+y, -x, z'
'x+2/3, y+1/3, z+1/3'
'-y+2/3, x-y+1/3, z+1/3'
'-x+y+2/3, -x+1/3, z+1/3'
'x+1/3, y+2/3, z+2/3'
'-y+1/3, x-y+2/3, z+2/3'
'-x+y+1/3, -x+2/3, z+2/3'
'-x, -y, -z'
'y, -x+y, -z'
'x-y, x, -z'
'-x+2/3, -y+1/3, -z+1/3'
'y+2/3, -x+y+1/3, -z+1/3'
'x-y+2/3, x+1/3, -z+1/3'
'-x+1/3, -y+2/3, -z+2/3'
'y+1/3, -x+y+2/3, -z+2/3'
'x-y+1/3, x+2/3, -z+2/3'

loop_
_atom_site_label
_atom_site_type_symbol
_atom_site_fract_x
_atom_site_fract_y
_atom_site_fract_z
_atom_site_U_iso_or_equiv
_atom_site_adp_type
_atom_site_occupancy
_atom_site_symmetry_multiplicity
_atom_site_calc_flag
_atom_site_refinement_flags
_atom_site_disorder_assembly
_atom_site_disorder_group
Co1 Co 0.5000 0.5000 0.0000 0.01494(13) Uani 1 2 d S . .
Co2 Co 0.502167(15) 0.502891(15) 0.077643(11) 0.01939(11) Uani 1 1 d . . .
Co3 Co 0.935993(14) 0.469314(14) 0.136647(11) 0.01795(11) Uani 1 1 d . . .
Co4 Co 0.831759(13) 0.418389(14) 0.164540(11) 0.01583(10) Uani 1 1 d . . .
Co5 Co 1.034212(14) 0.973786(14) 0.141069(11) 0.01695(11) Uani 1 1 d . . .
Co6 Co 0.532617(15) 0.559597(15) 0.140870(11) 0.01987(11) Uani 1 1 d . . .
Co7 Co 0.081246(17) 0.420353(17) 0.169077(13) 0.02921(13) Uani 1 1 d . . .
O1M O 0.50373(7) 0.50120(7) 0.12309(5) 0.0152(5) Uani 1 1 d . . .
H1M H 0.4741 0.4864 0.1303 0.018 Uiso 1 1 calc R . .
O2M O 1.0000 1.0000 0.12695(9) 0.0136(8) Uani 1 3 d S . .
H2M H 1.0000 1.0000 0.1047 0.016 Uiso 1 3 calc SR . .
O1A O 0.28079(8) 0.61835(8) -0.15209(6) 0.0265(6) Uani 1 1 d . . .
O2A O 0.21385(9) 0.56950(9) -0.14885(7) 0.0215(6) Uani 0.841(2) 1 d P . 1
O22A O 0.2195(4) 0.6123(4) -0.1390(3) 0.013(3) Uiso 0.159(2) 1 d P . 2
O3A O 0.07464(8) 0.48658(9) 0.11308(6) 0.0291(6) Uani 1 1 d . . .
O4A O 0.11358(8) 0.47618(9) 0.14587(7) 0.0331(7) Uani 1 1 d . . .
O5A O 0.45109(8) 0.50662(9) 0.06992(6) 0.0306(6) Uani 1 1 d . . .
O6A O 0.47788(9) 0.53291(9) 0.02598(7) 0.0242(7) Uani 0.841(2) 1 d P . 1
O62A O 0.4460(4) 0.4866(4) 0.0257(3) 0.013(3) Uiso 0.159(2) 1 d P . 2
C1A C 0.27256(12) 0.56743(14) -0.01412(9) 0.0298(9) Uani 1 1 d . . .
C2A C 0.24161(12) 0.55830(14) 0.00762(9) 0.0306(9) Uani 1 1 d . . .
H2A H 0.2185 0.5620 0.0030 0.037 Uiso 1 1 calc R . .
C3A C 0.24413(13) 0.54383(14) 0.03600(9) 0.0314(9) Uani 1 1 d . . .
C4A C 0.27824(13) 0.53882(14) 0.04219(9) 0.0307(9) Uani 1 1 d . . .
H4A H 0.2802 0.5288 0.0612 0.037 Uiso 1 1 calc R . .
C5A C 0.31029(12) 0.54819(14) 0.02096(9) 0.0302(9) Uani 1 1 d . . .
C6A C 0.30602(12) 0.56188(13) -0.00739(9) 0.0293(9) Uani 1 1 d . . .
H6A H 0.3266 0.5674 -0.0221 0.035 Uiso 1 1 calc R . .
C7A C 0.26654(12) 0.57813(13) -0.04456(9) 0.0285(9) Uani 1 1 d . . .
C8A C 0.30072(12) 0.59936(13) -0.06436(9) 0.0295(9) Uani 1 1 d . . .
H8A H 0.3284 0.6105 -0.0569 0.035 Uiso 1 1 calc R . .
C9A C 0.29559(11) 0.60437(12) -0.09332(9) 0.0261(8) Uani 1 1 d . . .
H9A H 0.3193 0.6187 -0.1059 0.031 Uiso 1 1 calc R . .
C10A C 0.25533(11) 0.58843(12) -0.10483(9) 0.0261(8) Uani 1 1 d . . .
C11A C 0.22135(14) 0.56664(18) -0.08623(11) 0.0475(13) Uani 1 1 d . . .
H11A H 0.1937 0.5543 -0.0940 0.057 Uiso 1 1 calc R . .
C12A C 0.22722(13) 0.56263(15) -0.05659(10) 0.0387(11) Uani 1 1 d . . .
H12A H 0.2034 0.5487 -0.0440 0.046 Uiso 1 1 calc R . .
C13A C 0.21029(13) 0.53193(15) 0.05837(10) 0.0349(10) Uani 1 1 d . . .
C14A C 0.17158(18) 0.5251(2) 0.05031(13) 0.075(2) Uani 1 1 d . . .
H14A H 0.1668 0.5293 0.0302 0.090 Uiso 1 1 calc R . .
C15A C 0.13912(16) 0.5121(2) 0.07061(14) 0.073(2) Uani 1 1 d . . .
H15A H 0.1128 0.5081 0.0641 0.088 Uiso 1 1 calc R . .
C16A C 0.14362(12) 0.50512(13) 0.09892(10) 0.0320(9) Uani 1 1 d . . .
C17A C 0.18241(16) 0.5137(2) 0.10793(12) 0.0563(15) Uani 1 1 d . . .
H17A H 0.1869 0.5108 0.1283 0.068 Uiso 1 1 calc R . .
C18A C 0.21624(17) 0.5270(2) 0.08789(12) 0.070(2) Uani 1 1 d . . .
H18A H 0.2429 0.5324 0.0948 0.084 Uiso 1 1 calc R . .
C19A C 0.34537(12) 0.53998(13) 0.02705(9) 0.0261(8) Uani 1 1 d . . .
C20A C 0.3467(2) 0.5208(3) 0.05231(14) 0.091(3) Uani 1 1 d . . .
H20A H 0.3245 0.5119 0.0663 0.109 Uiso 1 1 calc R . .
C21A C 0.38028(19) 0.5138(3) 0.05836(12) 0.078(2) Uani 1 1 d . . .
H21A H 0.3807 0.5009 0.0765 0.094 Uiso 1 1 calc R . .
C22A C 0.41187(13) 0.52526(14) 0.03865(9) 0.0313(9) Uani 1 1 d . . .
C23A C 0.4088(2) 0.5425(3) 0.01263(13) 0.080(2) Uani 1 1 d . . .
H23A H 0.4306 0.5510 -0.0016 0.096 Uiso 1 1 calc R . .
C24A C 0.3753(2) 0.5479(3) 0.00633(13) 0.088(3) Uani 1 1 d . . .
H24A H 0.3730 0.5573 -0.0128 0.106 Uiso 1 1 calc R . .
C25A C 0.24914(13) 0.59191(15) -0.13748(10) 0.0194(9) Uani 0.841(2) 1 d P . 1
C252 C 0.2482(5) 0.6101(6) -0.1342(4) 0.003(3) Uiso 0.159(2) 1 d P . 2
C26A C 0.10804(11) 0.48779(11) 0.12086(8) 0.0219(7) Uani 1 1 d . . .
C27A C 0.44921(16) 0.52010(17) 0.04509(10) 0.0219(9) Uani 0.841(2) 1 d P . 1
C272 C 0.4362(7) 0.5004(8) 0.0443(5) 0.013(5) Uiso 0.159(2) 1 d P . 2
O1B O 0.87148(9) 0.48305(9) 0.16602(7) 0.0246(7) Uani 0.841(2) 1 d P . 1
O12B O 0.8546(5) 0.4696(5) 0.1367(4) 0.029(4) Uiso 0.159(2) 1 d P . 2
O2B O 0.92431(8) 0.51589(8) 0.13428(6) 0.0256(6) Uani 1 1 d . . .
O3B O 1.01959(9) 0.89488(9) 0.16981(7) 0.0244(7) Uani 0.841(2) 1 d P . 1
O32B O 1.0372(4) 0.8920(4) 0.1371(3) 0.017(3) Uiso 0.159(2) 1 d P . 2
O4B O 0.99189(8) 0.91505(8) 0.13445(7) 0.0289(6) Uani 1 1 d . . .
O5B O 0.60965(9) 0.64309(9) 0.13848(7) 0.0346(7) Uani 1 1 d . . .
O6B O 0.59203(8) 0.57635(9) 0.13813(7) 0.0303(6) Uani 1 1 d . . .
C1B C 0.84566(12) 0.63886(11) 0.12855(11) 0.0303(9) Uani 1 1 d . . .
C2B C 0.87677(12) 0.68103(11) 0.13012(10) 0.0310(9) Uani 1 1 d . . .
H2B H 0.9052 0.6881 0.1328 0.037 Uiso 1 1 calc R . .
C3B C 0.86715(12) 0.71274(12) 0.12789(10) 0.0297(9) Uani 1 1 d . . .
C4B C 0.82567(12) 0.70232(12) 0.12469(10) 0.0308(9) Uani 1 1 d . . .
H4B H 0.8192 0.7241 0.1229 0.037 Uiso 1 1 calc R . .
C5B C 0.79318(12) 0.66082(12) 0.12408(11) 0.0326(10) Uani 1 1 d . . .
C6B C 0.80419(12) 0.62957(11) 0.12488(10) 0.0277(9) Uani 1 1 d . . .
H6B H 0.7828 0.6011 0.1229 0.033 Uiso 1 1 calc R . .
C7B C 0.85690(12) 0.60564(11) 0.13177(10) 0.0266(8) Uani 1 1 d . . .
C8B C 0.82874(13) 0.56666(13) 0.14378(12) 0.0431(12) Uani 1 1 d . . .
H8B H 0.8008 0.5602 0.1479 0.052 Uiso 1 1 calc R . .
C9B C 0.84073(13) 0.53654(13) 0.14993(12) 0.0398(11) Uani 1 1 d . . .
H9B H 0.8218 0.5110 0.1596 0.048 Uiso 1 1 calc R . .
C10B C 0.88032(12) 0.54440(11) 0.14185(10) 0.0294(9) Uani 1 1 d . . .
C11B C 0.90845(12) 0.58277(12) 0.12952(10) 0.0295(9) Uani 1 1 d . . .
H11B H 0.9360 0.5888 0.1247 0.035 Uiso 1 1 calc R . .
C12B C 0.89646(12) 0.61263(11) 0.12414(11) 0.0321(10) Uani 1 1 d . . .
H12B H 0.9159 0.6384 0.1150 0.039 Uiso 1 1 calc R . .
C13B C 0.90104(12) 0.75796(11) 0.13173(10) 0.0299(9) Uani 1 1 d . . .
C14B C 0.93575(13) 0.76871(13) 0.14992(11) 0.0373(11) Uani 1 1 d . . .
H14B H 0.9391 0.7469 0.1583 0.045 Uiso 1 1 calc R . .
C15B C 0.96532(13) 0.80994(13) 0.15608(12) 0.0405(11) Uani 1 1 d . . .
H15B H 0.9878 0.8162 0.1693 0.049 Uiso 1 1 calc R . .
C16B C 0.96179(12) 0.84248(12) 0.14252(11) 0.0345(10) Uani 1 1 d . . .
C17B C 0.92724(12) 0.83217(12) 0.12519(11) 0.0334(10) Uani 1 1 d . . .
H17B H 0.9241 0.8539 0.1165 0.040 Uiso 1 1 calc R . .
C18B C 0.89738(13) 0.79140(12) 0.12026(12) 0.0415(12) Uani 1 1 d . . .
H18B H 0.8734 0.7855 0.1087 0.050 Uiso 1 1 calc R . .
C19B C 0.74848(12) 0.64981(12) 0.12448(11) 0.0316(9) Uani 1 1 d . . .
C20B C 0.73697(13) 0.67829(13) 0.13418(12) 0.0416(12) Uani 1 1 d . . .
H20B H 0.7584 0.7060 0.1390 0.050 Uiso 1 1 calc R . .
C21B C 0.69560(13) 0.66800(13) 0.13713(12) 0.0383(11) Uani 1 1 d . . .
H21B H 0.6887 0.6887 0.1427 0.046 Uiso 1 1 calc R . .
C22B C 0.66342(13) 0.62605(12) 0.13175(10) 0.0320(9) Uani 1 1 d . . .
C23B C 0.67406(13) 0.59789(14) 0.12087(12) 0.0392(11) Uani 1 1 d . . .
H23B H 0.6526 0.5703 0.1159 0.047 Uiso 1 1 calc R . .
C24B C 0.71664(13) 0.60939(12) 0.11691(12) 0.0378(11) Uani 1 1 d . . .
H24B H 0.7236 0.5897 0.1091 0.045 Uiso 1 1 calc R . .
C25B C 0.89253(13) 0.51161(12) 0.14722(12) 0.0210(9) Uani 0.841(2) 1 d P . 1
C253 C 0.8907(11) 0.5108(11) 0.1296(9) 0.049(9) Uiso 0.159(2) 1 d P . 2
C26B C 0.99310(15) 0.88675(14) 0.15071(13) 0.0247(10) Uani 0.841(2) 1 d P . 1
C263 C 1.0012(6) 0.8857(6) 0.1385(5) 0.003(4) Uiso 0.159(2) 1 d P . 2
C27B C 0.61796(12) 0.61475(12) 0.13677(9) 0.0261(8) Uani 1 1 d . . .
O1C O 0.94357(8) 0.45618(8) 0.17776(6) 0.0272(6) Uani 1 1 d . . .
O2C O 0.87696(10) 0.40560(10) 0.17872(7) 0.0266(7) Uani 0.841(2) 1 d P . 1
O22C O 0.8853(4) 0.4536(4) 0.1927(3) 0.004(2) Uiso 0.159(2) 1 d P . 2
O3C O 0.74605(8) 0.32430(9) 0.44476(7) 0.0295(6) Uani 1 1 d . . .
O4C O 0.75649(10) 0.27203(10) 0.45834(7) 0.0268(7) Uani 0.841(2) 1 d P . 1
O42C O 0.7815(4) 0.3107(4) 0.4767(3) 0.004(2) Uiso 0.159(2) 1 d P . 2
O5C O 1.11470(8) 0.33752(8) 0.40166(6) 0.0268(6) Uani 1 1 d . . .
O6C O 1.14555(9) 0.36666(9) 0.35818(7) 0.0238(7) Uani 0.841(2) 1 d P . 1
O62C O 1.1137(5) 0.3173(5) 0.3578(4) 0.020(3) Uiso 0.159(2) 1 d P . 2
C1C C 0.93209(14) 0.38531(18) 0.31144(10) 0.0439(12) Uani 1 1 d . . .
C2C C 0.90026(14) 0.37388(17) 0.33215(10) 0.0412(11) Uani 1 1 d . . .
H2C H 0.8751 0.3732 0.3264 0.049 Uiso 1 1 calc R . .
C3C C 0.90444(14) 0.36341(16) 0.36137(10) 0.0390(11) Uani 1 1 d . . .
C4C C 0.94115(14) 0.36291(16) 0.36836(10) 0.0379(11) Uani 1 1 d . . .
H4C H 0.9444 0.3554 0.3879 0.045 Uiso 1 1 calc R . .
C5C C 0.97337(12) 0.37307(14) 0.34769(10) 0.0328(10) Uani 1 1 d . . .
C6C C 0.96739(15) 0.38402(18) 0.31952(11) 0.0461(12) Uani 1 1 d . . .
H6C H 0.9887 0.3910 0.3051 0.055 Uiso 1 1 calc R . .
C7C C 0.92644(14) 0.3967(2) 0.28059(11) 0.0518(15) Uani 1 1 d . . .
C8C C 0.95987(15) 0.4270(2) 0.26511(12) 0.0575(16) Uani 1 1 d . . .
H8C H 0.9867 0.4413 0.2742 0.069 Uiso 1 1 calc R . .
C9C C 0.95501(14) 0.43716(18) 0.23620(10) 0.0459(13) Uani 1 1 d . . .
H9C H 0.9788 0.4581 0.2259 0.055 Uiso 1 1 calc R . .
C10C C 0.91730(13) 0.41811(17) 0.22222(11) 0.0422(12) Uani 1 1 d . . .
C11C C 0.88410(17) 0.3836(2) 0.23591(13) 0.074(2) Uani 1 1 d . . .
H11C H 0.8588 0.3671 0.2252 0.089 Uiso 1 1 calc R . .
C12C C 0.88721(17) 0.3727(2) 0.26530(14) 0.075(2) Uani 1 1 d . . .
H12C H 0.8639 0.3500 0.2748 0.090 Uiso 1 1 calc R . .
C13C C 0.86970(13) 0.34973(15) 0.38353(10) 0.0370(10) Uani 1 1 d . . .
C14C C 0.84052(15) 0.36282(17) 0.38098(11) 0.0449(12) Uani 1 1 d . . .
H14C H 0.8427 0.3810 0.3653 0.054 Uiso 1 1 calc R . .
C15C C 0.80826(14) 0.34943(17) 0.40122(12) 0.0457(12) Uani 1 1 d . . .
H15C H 0.7886 0.3589 0.3993 0.055 Uiso 1 1 calc R . .
C16C C 0.80367(13) 0.32283(13) 0.42410(9) 0.0292(9) Uani 1 1 d . . .
C17C C 0.8312(2) 0.3090(3) 0.42609(16) 0.103(3) Uani 1 1 d . . .
H17C H 0.8271 0.2882 0.4403 0.124 Uiso 1 1 calc R . .
C18C C 0.8660(2) 0.3255(3) 0.40708(16) 0.113(4) Uani 1 1 d . . .
H18C H 0.8877 0.3193 0.4109 0.136 Uiso 1 1 calc R . .
C19C C 1.01009(13) 0.36897(16) 0.35554(10) 0.0373(10) Uani 1 1 d . . .
C20C C 1.01344(17) 0.3520(2) 0.38242(12) 0.072(2) Uani 1 1 d . . .
H20C H 0.9918 0.3438 0.3967 0.086 Uiso 1 1 calc R . .
C21C C 1.04673(16) 0.3469(2) 0.38884(11) 0.0609(18) Uani 1 1 d . . .
H21C H 1.0480 0.3357 0.4076 0.073 Uiso 1 1 calc R . .
C22C C 1.07830(12) 0.35755(13) 0.36894(9) 0.0285(9) Uani 1 1 d . . .
C23C C 1.07864(16) 0.37806(17) 0.34284(11) 0.0466(12) Uani 1 1 d . . .
H23C H 1.1018 0.3886 0.3296 0.056 Uiso 1 1 calc R . .
C24C C 1.04367(16) 0.38275(19) 0.33663(12) 0.0532(15) Uani 1 1 d . . .
H24C H 1.0433 0.3960 0.3186 0.064 Uiso 1 1 calc R . .
C25C C 0.91216(14) 0.42667(15) 0.19048(10) 0.0214(9) Uani 0.841(2) 1 d P . 1
C254 C 0.9177(6) 0.4479(7) 0.1963(5) 0.012(4) Uiso 0.159(2) 1 d P . 2
C26C C 0.76692(13) 0.30658(14) 0.44479(9) 0.0316(9) Uani 1 1 d . . .
C27C C 1.11581(15) 0.35327(17) 0.37650(10) 0.0192(9) Uani 0.841(2) 1 d P . 1
C274 C 1.1031(6) 0.3352(7) 0.3795(5) 0.004(4) Uiso 0.159(2) 1 d P . 2
O1D O 0.04752(10) 0.44147(10) 0.19259(7) 0.0429(8) Uani 1 1 d . . .
O2D O 0.04664(9) 0.49867(10) 0.17905(7) 0.0384(7) Uani 1 1 d . . .
O3D O 0.15809(9) 0.77932(8) 0.40272(6) 0.0274(6) Uani 1 1 d . . .
O4D O 0.13289(10) 0.77960(9) 0.35809(7) 0.0257(7) Uani 0.841(2) 1 d P . 1
O42D O 0.1824(4) 0.7960(4) 0.3595(3) 0.017(3) Uiso 0.159(2) 1 d P . 2
O5D O 0.23314(10) 0.48670(10) 0.45382(7) 0.0269(7) Uani 0.841(2) 1 d P . 1
O52D O 0.1979(4) 0.4762(4) 0.4753(3) 0.012(3) Uiso 0.159(2) 1 d P . 2
O6D O 0.18069(8) 0.42434(8) 0.44228(6) 0.0246(6) Uani 1 1 d . . .
C1D C 0.10115(14) 0.54177(13) 0.31761(9) 0.0306(9) Uani 1 1 d . . .
C2D C 0.10169(13) 0.57893(12) 0.32595(9) 0.0309(9) Uani 1 1 d . . .
H2D H 0.0931 0.5925 0.3120 0.037 Uiso 1 1 calc R . .
C3D C 0.11461(13) 0.59636(12) 0.35438(9) 0.0279(8) Uani 1 1 d . . .
C4D C 0.12563(14) 0.57555(12) 0.37487(10) 0.0333(10) Uani 1 1 d . . .
H4D H 0.1327 0.5861 0.3945 0.040 Uiso 1 1 calc R . .
C5D C 0.12648(13) 0.53851(12) 0.36687(9) 0.0275(9) Uani 1 1 d . . .
C6D C 0.11418(13) 0.52257(12) 0.33879(9) 0.0301(9) Uani 1 1 d . . .
H6D H 0.1145 0.4978 0.3335 0.036 Uiso 1 1 calc R . .
C7D C 0.09001(14) 0.52608(13) 0.28638(10) 0.0337(10) Uani 1 1 d . . .
C8D C 0.07902(18) 0.48495(15) 0.27910(11) 0.0480(13) Uani 1 1 d . . .
H8D H 0.0783 0.4666 0.2942 0.058 Uiso 1 1 calc R . .
C9D C 0.06926(19) 0.47050(15) 0.25040(11) 0.0508(14) Uani 1 1 d . . .
H9D H 0.0639 0.4431 0.2458 0.061 Uiso 1 1 calc R . .
C10D C 0.06715(13) 0.49493(13) 0.22839(10) 0.0300(9) Uani 1 1 d . . .
C11D C 0.0797(2) 0.53590(19) 0.23470(12) 0.0667(19) Uani 1 1 d . . .
H11D H 0.0806 0.5539 0.2193 0.080 Uiso 1 1 calc R . .
C12D C 0.0911(3) 0.5513(2) 0.26313(14) 0.085(3) Uani 1 1 d . . .
H12D H 0.1000 0.5799 0.2669 0.102 Uiso 1 1 calc R . .
C13D C 0.11851(15) 0.63762(13) 0.36178(10) 0.0348(10) Uani 1 1 d . . .
C14D C 0.1171(3) 0.66206(19) 0.33946(14) 0.099(3) Uani 1 1 d . . .
H14D H 0.1126 0.6520 0.3196 0.119 Uiso 1 1 calc R . .
C15D C 0.1222(3) 0.7023(2) 0.34551(14) 0.100(3) Uani 1 1 d . . .
H15D H 0.1169 0.7171 0.3304 0.120 Uiso 1 1 calc R . .
C16D C 0.13433(16) 0.71925(13) 0.37258(10) 0.0360(10) Uani 1 1 d . . .
C17D C 0.13644(15) 0.69529(12) 0.39519(10) 0.0362(10) Uani 1 1 d . . .
H17D H 0.1440 0.7065 0.4147 0.043 Uiso 1 1 calc R . .
C18D C 0.12740(17) 0.65456(13) 0.38944(10) 0.0399(11) Uani 1 1 d . . .
H18D H 0.1274 0.6379 0.4055 0.048 Uiso 1 1 calc R . .
C19D C 0.14231(13) 0.51891(11) 0.38795(9) 0.0268(8) Uani 1 1 d . . .
C20D C 0.17209(17) 0.54149(13) 0.40914(11) 0.0454(13) Uani 1 1 d . . .
H20D H 0.1801 0.5701 0.4121 0.055 Uiso 1 1 calc R . .
C21D C 0.19082(16) 0.52431(13) 0.42624(11) 0.0442(13) Uani 1 1 d . . .
H21D H 0.2119 0.5412 0.4402 0.053 Uiso 1 1 calc R . .
C22D C 0.17879(13) 0.48225(12) 0.42305(10) 0.0315(9) Uani 1 1 d . . .
C23D C 0.14898(14) 0.45926(12) 0.40198(10) 0.0337(10) Uani 1 1 d . . .
H23D H 0.1409 0.4306 0.3991 0.040 Uiso 1 1 calc R . .
C24D C 0.13060(15) 0.47667(13) 0.38504(11) 0.0396(12) Uani 1 1 d . . .
H24D H 0.1095 0.4597 0.3711 0.047 Uiso 1 1 calc R . .
C25D C 0.05376(12) 0.47756(14) 0.19799(10) 0.0325(9) Uani 1 1 d . . .
C26D C 0.14208(16) 0.76260(14) 0.37756(11) 0.0241(10) Uani 0.841(2) 1 d P . 1
C265 C 0.1657(8) 0.7727(7) 0.3796(5) 0.015(4) Uiso 0.159(2) 1 d P . 2
C27D C 0.19980(16) 0.46396(15) 0.44058(11) 0.0222(10) Uani 0.841(2) 1 d P . 1
C275 C 0.1875(7) 0.4599(6) 0.4500(5) 0.005(4) Uiso 0.159(2) 1 d P . 2
O1L O 0.05261(12) 0.36777(12) 0.19602(10) 0.0657(12) Uani 1 1 d DU . .
N13L N 0.0334(3) 0.3434(3) 0.2449(2) 0.069(4) Uani 0.50 1 d PD A 1
C13L C 0.0257(3) 0.3554(3) 0.2173(2) 0.041(2) Uani 0.50 1 d PD A 1
C23L C -0.0205(3) 0.3461(3) 0.2153(2) 0.116(3) Uani 0.50 1 d PD A 1
H23E H -0.0345 0.3353 0.2344 0.174 Uiso 0.50 1 calc PR A 1
H23F H -0.0354 0.3252 0.1998 0.174 Uiso 0.50 1 calc PR A 1
H23G H -0.0206 0.3720 0.2105 0.174 Uiso 0.50 1 calc PR A 1
C33L C -0.0004(3) 0.3190(3) 0.26497(18) 0.112(3) Uani 0.50 1 d PD A 1
H33A H 0.0109 0.3146 0.2835 0.168 Uiso 0.50 1 calc PR A 1
H33B H -0.0195 0.2918 0.2559 0.168 Uiso 0.50 1 calc PR A 1
H33C H -0.0156 0.3339 0.2693 0.168 Uiso 0.50 1 calc PR A 1
C43L C 0.0787(3) 0.3523(3) 0.2456(3) 0.171(6) Uani 0.50 1 d PD A 1
H43A H 0.0848 0.3451 0.2652 0.256 Uiso 0.50 1 calc PR A 1
H43B H 0.0979 0.3821 0.2416 0.256 Uiso 0.50 1 calc PR A 1
H43C H 0.0825 0.3354 0.2304 0.256 Uiso 0.50 1 calc PR A 1
N14L N 0.0098(5) 0.3456(5) 0.2373(4) 0.127(7) Uani 0.50 1 d PDU A 2
C14L C 0.0469(6) 0.3562(9) 0.2229(4) 0.161(9) Uani 0.50 1 d PDU A 2
C24L C 0.0787(3) 0.3523(3) 0.2456(3) 0.171(6) Uani 0.50 1 d PD A 2
H24E H 0.0650 0.3422 0.2649 0.256 Uiso 0.50 1 calc PR A 2
H24F H 0.1039 0.3798 0.2481 0.256 Uiso 0.50 1 calc PR A 2
H24G H 0.0866 0.3324 0.2376 0.256 Uiso 0.50 1 calc PR A 2
C34L C -0.0004(3) 0.3190(3) 0.26497(18) 0.112(3) Uani 0.50 1 d PD A 2
H34A H -0.0263 0.3154 0.2738 0.168 Uiso 0.50 1 calc PR A 2
H34B H 0.0226 0.3329 0.2793 0.168 Uiso 0.50 1 calc PR A 2
H34C H -0.0040 0.2915 0.2598 0.168 Uiso 0.50 1 calc PR A 2
C44L C -0.0205(3) 0.3461(3) 0.2153(2) 0.116(3) Uani 0.50 1 d PD A 2
H44A H -0.0465 0.3398 0.2256 0.174 Uiso 0.50 1 calc PR A 2
H44B H -0.0266 0.3250 0.2000 0.174 Uiso 0.50 1 calc PR A 2
H44C H -0.0081 0.3739 0.2061 0.174 Uiso 0.50 1 calc PR A 2
O2L O 0.13101(11) 0.45145(12) 0.19954(8) 0.0519(9) Uani 1 1 d . . .
N2L N 0.19574(16) 0.5067(2) 0.19659(13) 0.0751(16) Uani 1 1 d . . .
C5L C 0.1689(2) 0.4657(3) 0.19627(16) 0.079(2) Uani 1 1 d . A .
C6L C 0.1872(3) 0.4352(3) 0.1924(2) 0.140(5) Uani 1 1 d . . .
H6L1 H 0.2078 0.4407 0.2080 0.210 Uiso 1 1 calc R A .
H6L2 H 0.2007 0.4399 0.1729 0.210 Uiso 1 1 calc R . .
H6L3 H 0.1643 0.4061 0.1937 0.210 Uiso 1 1 calc R . .
C7L C 0.1774(3) 0.5343(2) 0.2005(2) 0.097(3) Uani 1 1 d . A .
H7L1 H 0.1563 0.5280 0.1851 0.145 Uiso 1 1 calc R . .
H7L2 H 0.1996 0.5637 0.1990 0.145 Uiso 1 1 calc R . .
H7L3 H 0.1641 0.5293 0.2201 0.145 Uiso 1 1 calc R . .
C8L C 0.2406(3) 0.5259(4) 0.1938(3) 0.144(4) Uani 1 1 d . A .
H8L1 H 0.2528 0.5262 0.2132 0.216 Uiso 1 1 calc R . .
H8L2 H 0.2522 0.5547 0.1867 0.216 Uiso 1 1 calc R . .
H8L3 H 0.2473 0.5099 0.1797 0.216 Uiso 1 1 calc R . .
O3L O 0.11232(11) 0.39805(12) 0.14343(9) 0.0506(9) Uani 1 1 d . . .
N3L N 0.0966(2) 0.3583(2) 0.10384(18) 0.093(2) Uani 1 1 d . . .
C9L C 0.10302(19) 0.3654(2) 0.13271(18) 0.0686(18) Uani 1 1 d . A .
C10L C 0.0979(3) 0.3275(3) 0.15117(19) 0.096(3) Uani 1 1 d . . .
H10A H 0.1248 0.3281 0.1519 0.143 Uiso 1 1 calc R A .
H10B H 0.0768 0.3014 0.1419 0.143 Uiso 1 1 calc R . .
H10C H 0.0891 0.3293 0.1714 0.143 Uiso 1 1 calc R . .
C11L C 0.0963(3) 0.3923(3) 0.08541(15) 0.090(2) Uani 1 1 d . A .
H11E H 0.0753 0.3987 0.0933 0.135 Uiso 1 1 calc R . .
H11F H 0.0895 0.3829 0.0648 0.135 Uiso 1 1 calc R . .
H11G H 0.1241 0.4176 0.0862 0.135 Uiso 1 1 calc R . .
C12L C 0.0884(3) 0.3200(3) 0.0869(2) 0.134(4) Uani 1 1 d . A .
H12E H 0.1148 0.3201 0.0839 0.200 Uiso 1 1 calc R . .
H12F H 0.0760 0.3198 0.0676 0.200 Uiso 1 1 calc R . .
H12G H 0.0689 0.2949 0.0981 0.200 Uiso 1 1 calc R . .
O1W O 0.6667 0.3333 0.3333 0.098(5) Uani 1 6 d SU . .
O2W O 0.3333 0.6667 0.0651(12) 0.49(2) Uani 1 3 d SU . .
O3W O -0.3333 0.3333 0.270(2) 0.58(5) Uani 0.50 3 d SPU . .

loop_
_atom_site_aniso_label
_atom_site_aniso_U_11
_atom_site_aniso_U_22
_atom_site_aniso_U_33
_atom_site_aniso_U_23
_atom_site_aniso_U_13
_atom_site_aniso_U_12
Co1 0.0166(3) 0.0168(3) 0.0108(3) 0.0005(2) -0.0007(2) 0.0079(3)
Co2 0.0216(2) 0.0208(2) 0.0160(3) 0.00065(18) -0.00158(18) 0.0108(2)
Co3 0.0150(2) 0.0176(2) 0.0214(3) 0.00138(18) 0.00247(18) 0.00824(18)
Co4 0.0111(2) 0.0159(2) 0.0198(3) 0.00189(17) 0.00073(17) 0.00629(17)
Co5 0.0167(2) 0.0176(2) 0.0195(3) -0.00161(18) -0.00145(18) 0.01068(18)
Co6 0.0204(2) 0.0187(2) 0.0216(3) -0.00117(19) -0.00026(19) 0.01063(19)
Co7 0.0273(3) 0.0311(3) 0.0334(3) 0.0051(2) -0.0012(2) 0.0177(2)
O1M 0.0157(11) 0.0137(11) 0.0160(13) 0.0003(9) 0.0006(9) 0.0071(9)
O2M 0.0125(11) 0.0125(11) 0.016(2) 0.000 0.000 0.0063(6)
O1A 0.0208(13) 0.0285(14) 0.0252(16) 0.0091(11) 0.0027(11) 0.0084(11)
O2A 0.0212(15) 0.0232(15) 0.0217(17) 0.0012(12) -0.0033(12) 0.0123(13)
O3A 0.0214(13) 0.0348(15) 0.0320(17) 0.0036(12) 0.0036(11) 0.0147(12)
O4A 0.0246(14) 0.0380(16) 0.0346(18) 0.0061(13) 0.0050(12) 0.0140(12)
O5A 0.0273(14) 0.0451(17) 0.0264(16) 0.0065(13) -0.0007(11) 0.0233(13)
O6A 0.0255(16) 0.0264(16) 0.0246(18) -0.0017(13) 0.0076(13) 0.0159(13)
C1A 0.028(2) 0.051(2) 0.018(2) 0.0070(17) -0.0038(15) 0.0253(19)
C2A 0.027(2) 0.048(2) 0.026(2) 0.0142(18) 0.0023(16) 0.0259(19)
C3A 0.030(2) 0.052(3) 0.022(2) 0.0137(18) 0.0092(16) 0.027(2)
C4A 0.034(2) 0.049(2) 0.019(2) 0.0078(17) 0.0046(16) 0.028(2)
C5A 0.0241(19) 0.047(2) 0.027(2) 0.0062(18) 0.0003(16) 0.0234(18)
C6A 0.0197(18) 0.047(2) 0.019(2) 0.0043(17) 0.0022(15) 0.0144(17)
C7A 0.031(2) 0.042(2) 0.019(2) 0.0069(17) -0.0018(16) 0.0235(18)
C8A 0.0209(18) 0.044(2) 0.019(2) -0.0016(17) -0.0024(15) 0.0121(17)
C9A 0.0163(17) 0.034(2) 0.026(2) 0.0055(16) 0.0002(15) 0.0112(15)
C10A 0.0189(17) 0.036(2) 0.018(2) 0.0030(16) -0.0064(14) 0.0094(16)
C11A 0.027(2) 0.077(4) 0.038(3) 0.019(2) -0.0030(19) 0.025(2)
C12A 0.0202(19) 0.061(3) 0.030(3) 0.019(2) 0.0065(17) 0.016(2)
C13A 0.036(2) 0.051(3) 0.032(3) 0.012(2) 0.0125(18) 0.032(2)
C14A 0.058(3) 0.158(7) 0.049(4) 0.063(4) 0.033(3) 0.085(4)
C15A 0.040(3) 0.131(6) 0.072(4) 0.069(4) 0.031(3) 0.060(4)
C16A 0.0237(19) 0.039(2) 0.037(3) 0.0063(18) 0.0090(17) 0.0180(18)
C17A 0.046(3) 0.100(5) 0.029(3) 0.023(3) 0.009(2) 0.041(3)
C18A 0.048(3) 0.151(6) 0.032(3) 0.023(3) 0.004(2) 0.066(4)
C19A 0.0248(19) 0.039(2) 0.019(2) 0.0003(16) -0.0001(15) 0.0189(17)
C20A 0.092(5) 0.188(8) 0.057(4) 0.076(5) 0.047(4) 0.119(6)
C21A 0.069(4) 0.178(7) 0.033(3) 0.047(4) 0.023(3) 0.096(5)
C22A 0.031(2) 0.056(3) 0.021(2) -0.0038(18) -0.0032(16) 0.033(2)
C23A 0.077(4) 0.177(7) 0.042(4) 0.043(4) 0.032(3) 0.105(5)
C24A 0.089(5) 0.201(9) 0.035(3) 0.047(4) 0.021(3) 0.119(6)
C25A 0.022(2) 0.027(2) 0.016(2) 0.0038(17) -0.0023(16) 0.0172(19)
C26A 0.0219(17) 0.0271(18) 0.018(2) -0.0031(14) 0.0004(14) 0.0131(15)
C27A 0.028(2) 0.025(3) 0.021(3) -0.0074(19) -0.0112(19) 0.019(2)
O1B 0.0235(15) 0.0166(14) 0.0302(19) 0.0010(12) 0.0009(13) 0.0074(12)
O2B 0.0268(13) 0.0232(13) 0.0320(16) 0.0026(11) 0.0062(11) 0.0164(11)
O3B 0.0212(15) 0.0246(16) 0.0266(19) -0.0021(13) -0.0014(13) 0.0108(13)
O4B 0.0215(13) 0.0135(12) 0.0490(19) -0.0052(11) -0.0070(12) 0.0067(10)
O5B 0.0273(14) 0.0333(15) 0.046(2) 0.0014(13) 0.0114(13) 0.0174(13)
O6B 0.0251(14) 0.0360(16) 0.0344(17) -0.0034(12) -0.0049(12) 0.0187(13)
C1B 0.0241(19) 0.0175(17) 0.053(3) 0.0002(17) 0.0017(18) 0.0127(15)
C2B 0.0222(19) 0.0175(18) 0.051(3) 0.0006(17) 0.0012(17) 0.0085(15)
C3B 0.0240(19) 0.0185(18) 0.045(3) 0.0025(16) 0.0012(17) 0.0092(15)
C4B 0.0248(19) 0.0191(18) 0.054(3) -0.0042(17) -0.0021(18) 0.0152(16)
C5B 0.0180(18) 0.027(2) 0.058(3) -0.0108(19) -0.0040(18) 0.0148(16)
C6B 0.0216(18) 0.0168(17) 0.046(3) 0.0027(16) 0.0016(17) 0.0101(15)
C7B 0.0272(19) 0.0212(18) 0.036(2) 0.0001(16) 0.0021(16) 0.0155(16)
C8B 0.026(2) 0.029(2) 0.077(4) 0.003(2) 0.017(2) 0.0153(18)
C9B 0.031(2) 0.022(2) 0.068(3) 0.010(2) 0.019(2) 0.0147(18)
C10B 0.0220(18) 0.0161(17) 0.051(3) 0.0077(17) 0.0093(17) 0.0104(15)
C11B 0.0185(18) 0.0212(18) 0.048(3) -0.0014(17) 0.0030(17) 0.0092(15)
C12B 0.0243(19) 0.0090(16) 0.059(3) 0.0105(17) 0.0134(18) 0.0056(14)
C13B 0.0246(19) 0.0182(18) 0.048(3) 0.0000(17) 0.0020(17) 0.0113(16)
C14B 0.026(2) 0.025(2) 0.062(3) 0.008(2) -0.006(2) 0.0136(17)
C15B 0.025(2) 0.033(2) 0.061(3) 0.008(2) -0.011(2) 0.0115(18)
C16B 0.026(2) 0.0173(18) 0.054(3) 0.0122(18) -0.0040(19) 0.0057(16)
C17B 0.0238(19) 0.0183(18) 0.058(3) 0.0045(18) -0.0096(19) 0.0107(16)
C18B 0.0202(19) 0.0193(19) 0.077(4) -0.008(2) -0.017(2) 0.0043(16)
C19B 0.0177(18) 0.028(2) 0.053(3) -0.0025(18) 0.0034(17) 0.0147(16)
C20B 0.029(2) 0.0190(19) 0.076(4) -0.001(2) 0.005(2) 0.0119(17)
C21B 0.027(2) 0.022(2) 0.064(3) 0.000(2) 0.011(2) 0.0108(17)
C22B 0.029(2) 0.0202(18) 0.044(3) -0.0008(17) 0.0071(18) 0.0109(16)
C23B 0.028(2) 0.033(2) 0.058(3) -0.009(2) -0.001(2) 0.0167(18)
C24B 0.024(2) 0.0221(19) 0.064(3) -0.011(2) 0.002(2) 0.0094(17)
C25B 0.018(2) 0.0142(19) 0.030(3) 0.0032(18) 0.0020(18) 0.0073(16)
C26B 0.021(2) 0.024(2) 0.029(3) -0.002(2) 0.001(2) 0.0117(19)
C27B 0.0276(19) 0.030(2) 0.025(2) 0.0040(16) 0.0023(15) 0.0178(17)
O1C 0.0224(13) 0.0340(15) 0.0228(15) 0.0059(11) -0.0028(11) 0.0124(12)
O2C 0.0266(16) 0.0321(17) 0.0287(19) 0.0040(14) -0.0052(13) 0.0203(14)
O3C 0.0257(14) 0.0368(15) 0.0348(17) 0.0122(12) 0.0115(12) 0.0221(12)
O4C 0.0322(17) 0.0293(17) 0.0188(18) 0.0030(13) 0.0007(13) 0.0151(14)
O5C 0.0259(13) 0.0347(15) 0.0241(16) 0.0012(12) 0.0019(11) 0.0184(12)
O6C 0.0238(15) 0.0206(15) 0.0289(19) -0.0012(12) 0.0026(13) 0.0125(13)
C1C 0.032(2) 0.086(4) 0.025(3) 0.015(2) 0.0060(18) 0.038(3)
C2C 0.031(2) 0.075(3) 0.027(3) 0.016(2) 0.0077(18) 0.034(2)
C3C 0.034(2) 0.065(3) 0.030(3) 0.010(2) 0.0037(18) 0.034(2)
C4C 0.040(2) 0.067(3) 0.024(2) 0.011(2) 0.0125(18) 0.039(2)
C5C 0.0236(19) 0.052(3) 0.029(2) 0.0129(19) 0.0089(16) 0.0237(19)
C6C 0.036(2) 0.083(4) 0.026(3) 0.011(2) 0.0107(19) 0.035(3)
C7C 0.029(2) 0.098(4) 0.029(3) 0.026(3) 0.0056(19) 0.031(3)
C8C 0.027(2) 0.096(4) 0.046(3) 0.021(3) -0.002(2) 0.029(3)
C9C 0.027(2) 0.084(4) 0.022(2) 0.017(2) 0.0042(17) 0.024(2)
C10C 0.026(2) 0.067(3) 0.032(3) 0.017(2) 0.0020(18) 0.022(2)
C11C 0.036(3) 0.100(5) 0.039(3) 0.020(3) -0.009(2) -0.001(3)
C12C 0.039(3) 0.089(5) 0.059(4) 0.044(3) -0.002(3) 0.003(3)
C13C 0.029(2) 0.059(3) 0.033(3) 0.017(2) 0.0119(18) 0.029(2)
C14C 0.038(2) 0.060(3) 0.036(3) 0.019(2) 0.009(2) 0.024(2)
C15C 0.036(2) 0.070(3) 0.050(3) 0.020(3) 0.013(2) 0.040(2)
C16C 0.032(2) 0.038(2) 0.028(2) 0.0136(17) 0.0147(17) 0.0262(18)
C17C 0.100(5) 0.201(9) 0.076(5) 0.095(6) 0.065(4) 0.126(6)
C18C 0.102(5) 0.228(10) 0.087(5) 0.118(6) 0.072(4) 0.140(7)
C19C 0.032(2) 0.071(3) 0.020(2) -0.001(2) 0.0009(17) 0.033(2)
C20C 0.047(3) 0.163(7) 0.030(3) 0.039(4) 0.015(2) 0.070(4)
C21C 0.053(3) 0.135(6) 0.025(3) 0.035(3) 0.016(2) 0.069(4)
C22C 0.0265(19) 0.044(2) 0.020(2) -0.0061(17) -0.0025(15) 0.0223(18)
C23C 0.046(3) 0.072(3) 0.040(3) 0.015(2) 0.017(2) 0.043(3)
C24C 0.052(3) 0.088(4) 0.041(3) 0.033(3) 0.020(2) 0.052(3)
C25C 0.025(2) 0.027(2) 0.018(2) 0.0006(18) -0.0008(17) 0.0179(19)
C26C 0.032(2) 0.045(2) 0.023(2) 0.0086(18) 0.0062(17) 0.0234(19)
C27C 0.020(2) 0.021(3) 0.017(2) -0.0014(18) 0.0037(17) 0.011(2)
O1D 0.0401(17) 0.0441(18) 0.038(2) -0.0144(15) 0.0035(14) 0.0164(15)
O2D 0.0355(16) 0.0512(19) 0.0287(18) -0.0103(14) -0.0068(13) 0.0218(15)
O3D 0.0405(16) 0.0238(13) 0.0214(15) -0.0025(11) -0.0035(12) 0.0188(12)
O4D 0.0328(17) 0.0187(15) 0.0225(18) 0.0079(12) 0.0030(13) 0.0105(13)
O5D 0.0242(16) 0.0369(18) 0.0161(17) 0.0023(13) 0.0009(13) 0.0127(14)
O6D 0.0274(13) 0.0209(13) 0.0265(15) -0.0010(10) -0.0081(11) 0.0129(11)
C1D 0.044(2) 0.033(2) 0.026(2) 0.0025(17) -0.0039(18) 0.0271(19)
C2D 0.043(2) 0.029(2) 0.028(2) -0.0091(16) -0.0149(18) 0.0227(19)
C3D 0.038(2) 0.0265(19) 0.024(2) -0.0050(15) -0.0073(17) 0.0193(17)
C4D 0.049(3) 0.026(2) 0.027(2) -0.0117(16) -0.0118(19) 0.0207(19)
C5D 0.035(2) 0.0233(18) 0.032(2) -0.0038(16) -0.0123(17) 0.0203(17)
C6D 0.042(2) 0.029(2) 0.027(2) -0.0062(16) -0.0080(18) 0.0231(18)
C7D 0.051(3) 0.038(2) 0.024(2) -0.0094(17) -0.0100(19) 0.031(2)
C8D 0.088(4) 0.041(3) 0.027(3) -0.004(2) -0.014(2) 0.042(3)
C9D 0.095(4) 0.039(3) 0.031(3) -0.014(2) -0.011(3) 0.042(3)
C10D 0.030(2) 0.039(2) 0.029(2) -0.0068(17) -0.0047(17) 0.0231(18)
C11D 0.134(6) 0.068(4) 0.034(3) -0.004(3) -0.022(3) 0.077(4)
C12D 0.181(8) 0.067(4) 0.052(4) -0.034(3) -0.063(4) 0.095(5)
C13D 0.052(3) 0.032(2) 0.030(3) -0.0104(18) -0.010(2) 0.028(2)
C14D 0.225(10) 0.048(3) 0.042(4) -0.021(3) -0.047(5) 0.081(5)
C15D 0.229(10) 0.071(4) 0.040(4) -0.020(3) -0.042(5) 0.105(6)
C16D 0.068(3) 0.025(2) 0.022(2) -0.0007(16) 0.002(2) 0.028(2)
C17D 0.064(3) 0.0221(19) 0.026(2) -0.0078(16) -0.012(2) 0.025(2)
C18D 0.077(3) 0.028(2) 0.020(2) 0.0000(17) -0.008(2) 0.030(2)
C19D 0.044(2) 0.0216(18) 0.017(2) -0.0061(14) -0.0139(16) 0.0180(17)
C20D 0.074(3) 0.021(2) 0.045(3) -0.0093(18) -0.040(3) 0.026(2)
C21D 0.061(3) 0.021(2) 0.044(3) -0.0067(18) -0.033(2) 0.016(2)
C22D 0.037(2) 0.0183(18) 0.036(3) -0.0060(16) -0.0180(18) 0.0118(17)
C23D 0.046(2) 0.0191(18) 0.032(2) -0.0119(16) -0.0201(19) 0.0132(18)
C24D 0.060(3) 0.025(2) 0.045(3) -0.0222(19) -0.031(2) 0.030(2)
C25D 0.027(2) 0.040(2) 0.028(2) -0.0116(18) 0.0002(17) 0.0144(18)
C26D 0.029(3) 0.020(2) 0.028(3) 0.0028(18) 0.0063(19) 0.016(2)
C27D 0.025(2) 0.033(3) 0.014(3) 0.0059(19) 0.005(2) 0.018(2)
O1L 0.058(2) 0.055(2) 0.092(3) 0.038(2) 0.022(2) 0.034(2)
N13L 0.114(10) 0.038(5) 0.030(6) 0.015(4) 0.033(6) 0.019(6)
C13L 0.062(7) 0.023(5) 0.030(6) -0.002(4) -0.007(5) 0.015(5)
C23L 0.113(7) 0.099(7) 0.116(8) 0.000(6) -0.027(6) 0.039(6)
C33L 0.129(8) 0.135(8) 0.075(6) -0.037(6) 0.006(5) 0.069(7)
C43L 0.109(8) 0.115(8) 0.297(17) -0.040(9) -0.116(10) 0.063(7)
N14L 0.121(14) 0.060(9) 0.19(2) 0.009(11) -0.030(12) 0.036(10)
C14L 0.176(12) 0.158(13) 0.125(9) 0.013(9) -0.005(9) 0.066(9)
C24L 0.109(8) 0.115(8) 0.297(17) -0.040(9) -0.116(10) 0.063(7)
C34L 0.129(8) 0.135(8) 0.075(6) -0.037(6) 0.006(5) 0.069(7)
C44L 0.113(7) 0.099(7) 0.116(8) 0.000(6) -0.027(6) 0.039(6)
O2L 0.0389(19) 0.065(2) 0.050(2) 0.0075(18) -0.0116(16) 0.0246(17)
N2L 0.045(3) 0.096(4) 0.070(4) 0.010(3) 0.001(3) 0.024(3)
C5L 0.066(4) 0.101(6) 0.063(5) 0.007(4) -0.026(3) 0.037(4)
C6L 0.160(9) 0.193(10) 0.158(10) -0.088(8) -0.088(8) 0.157(9)
C7L 0.115(7) 0.061(4) 0.119(7) -0.002(4) -0.006(5) 0.048(5)
C8L 0.075(6) 0.152(10) 0.186(12) 0.036(9) 0.017(7) 0.043(6)
O3L 0.0437(19) 0.060(2) 0.066(3) -0.0142(19) -0.0026(17) 0.0391(18)
N3L 0.089(5) 0.075(4) 0.116(6) -0.009(4) 0.011(4) 0.041(4)
C9L 0.052(3) 0.072(4) 0.092(6) -0.019(4) -0.012(3) 0.038(3)
C10L 0.118(7) 0.109(6) 0.092(6) 0.036(5) 0.015(5) 0.082(6)
C11L 0.131(7) 0.125(7) 0.047(4) 0.013(4) 0.005(4) 0.088(6)
C12L 0.148(9) 0.086(6) 0.146(10) -0.063(6) -0.016(7) 0.042(6)
O1W 0.051(4) 0.051(4) 0.192(15) 0.000 0.000 0.0255(19)
O2W 0.253(17) 0.253(17) 0.97(8) 0.000 0.000 0.126(9)
O3W 0.65(6) 0.65(6) 0.45(9) 0.000 0.000 0.32(3)

loop_
_atom_type_symbol
_atom_type_description
_atom_type_scat_dispersion_real
_atom_type_scat_dispersion_imag
_atom_type_scat_source
C C 0.0033 0.0016 'International Tables Vol C Tables 4.2.6.8 and 6.1.1.4'
H H 0.0000 0.0000 'International Tables Vol C Tables 4.2.6.8 and 6.1.1.4'
O O 0.0106 0.0060 'International Tables Vol C Tables 4.2.6.8 and 6.1.1.4'
N N 0.0061 0.0033 'International Tables Vol C Tables 4.2.6.8 and 6.1.1.4'
Co Co 0.3494 0.9721 'International Tables Vol C Tables 4.2.6.8 and 6.1.1.4'

loop_
_geom_angle_atom_site_label_1
_geom_angle_atom_site_label_2
_geom_angle_atom_site_label_3
_geom_angle
_geom_angle_site_symmetry_1
_geom_angle_site_symmetry_3
O62C Co1 O62C 179.995(4) 15_445 9_664
O62C Co1 O4D 65.3(4) 15_445 7_544
O62C Co1 O4D 114.7(4) 9_664 7_544
O62C Co1 O4D 114.7(4) 15_445 13_565
O62C Co1 O4D 65.3(4) 9_664 13_565
O4D Co1 O4D 179.995(1) 7_544 13_565
O62C Co1 O6C 134.6(4) 15_445 9_664
O62C Co1 O6C 45.4(4) 9_664 9_664
O4D Co1 O6C 94.26(12) 7_544 9_664
O4D Co1 O6C 85.75(12) 13_565 9_664
O62C Co1 O6C 45.4(4) 15_445 15_445
O62C Co1 O6C 134.6(4) 9_664 15_445
O4D Co1 O6C 85.75(12) 7_544 15_445
O4D Co1 O6C 94.25(12) 13_565 15_445
O6C Co1 O6C 179.99(11) 9_664 15_445
O62C Co1 O42D 87.0(6) 15_445 7_544
O62C Co1 O42D 93.0(6) 9_664 7_544
O4D Co1 O42D 45.5(4) 7_544 7_544
O4D Co1 O42D 134.5(4) 13_565 7_544
O6C Co1 O42D 54.0(4) 9_664 7_544
O6C Co1 O42D 126.0(4) 15_445 7_544
O62C Co1 O42D 93.0(6) 15_445 13_565
O62C Co1 O42D 87.0(6) 9_664 13_565
O4D Co1 O42D 134.5(4) 7_544 13_565
O4D Co1 O42D 45.5(4) 13_565 13_565
O6C Co1 O42D 126.0(4) 9_664 13_565
O6C Co1 O42D 54.0(4) 15_445 13_565
O42D Co1 O42D 179.999(3) 7_544 13_565
O62C Co1 O6A 125.3(4) 15_445 .
O62C Co1 O6A 54.7(4) 9_664 .
O4D Co1 O6A 91.75(12) 7_544 .
O4D Co1 O6A 88.25(12) 13_565 .
O6C Co1 O6A 93.64(12) 9_664 .
O6C Co1 O6A 86.35(12) 15_445 .
O42D Co1 O6A 112.1(4) 7_544 .
O42D Co1 O6A 67.9(4) 13_565 .
O62C Co1 O6A 54.7(4) 15_445 10_665
O62C Co1 O6A 125.3(4) 9_664 10_665
O4D Co1 O6A 88.25(12) 7_544 10_665
O4D Co1 O6A 91.76(12) 13_565 10_665
O6C Co1 O6A 86.35(12) 9_664 10_665
O6C Co1 O6A 93.65(12) 15_445 10_665
O42D Co1 O6A 67.9(4) 7_544 10_665
O42D Co1 O6A 112.1(4) 13_565 10_665
O6A Co1 O6A 179.994(1) . 10_665
O62C Co1 O62A 91.6(6) 15_445 10_665
O62C Co1 O62A 88.5(6) 9_664 10_665
O4D Co1 O62A 124.1(4) 7_544 10_665
O4D Co1 O62A 55.9(4) 13_565 10_665
O6C Co1 O62A 66.0(4) 9_664 10_665
O6C Co1 O62A 114.0(4) 15_445 10_665
O42D Co1 O62A 85.8(5) 7_544 10_665
O42D Co1 O62A 94.2(5) 13_565 10_665
O6A Co1 O62A 138.4(4) . 10_665
O6A Co1 O62A 41.6(4) 10_665 10_665
O62C Co1 O62A 88.4(6) 15_445 .
O62C Co1 O62A 91.5(6) 9_664 .
O4D Co1 O62A 55.9(4) 7_544 .
O4D Co1 O62A 124.1(4) 13_565 .
O6C Co1 O62A 114.0(4) 9_664 .
O6C Co1 O62A 66.0(4) 15_445 .
O42D Co1 O62A 94.2(5) 7_544 .
O42D Co1 O62A 85.8(5) 13_565 .
O6A Co1 O62A 41.6(4) . .
O6A Co1 O62A 138.4(4) 10_665 .
O62A Co1 O62A 180.0(6) 10_665 .
O5C Co2 O3D 121.08(12) 9_664 7_544
O5C Co2 O5A 117.44(12) 9_664 .
O3D Co2 O5A 110.40(12) 7_544 .
O5C Co2 O1M 102.24(10) 9_664 .
O3D Co2 O1M 98.65(10) 7_544 .
O5A Co2 O1M 102.66(10) . .
O6D Co3 O1C 117.56(12) 8_654 .
O6D Co3 O2B 119.48(12) 8_654 .
O1C Co3 O2B 112.62(12) . .
O6D Co3 O1M 100.94(10) 8_654 3_665
O1C Co3 O1M 98.08(10) . 3_665
O2B Co3 O1M 103.33(10) . 3_665
O22A Co4 O52D 88.1(5) 10_665 8_654
O22A Co4 O2C 133.9(4) 10_665 .
O52D Co4 O2C 52.0(4) 8_654 .
O22A Co4 O12B 90.3(6) 10_665 .
O52D Co4 O12B 96.0(6) 8_654 .
O2C Co4 O12B 113.1(5) . .
O22A Co4 O2A 44.7(4) 10_665 10_665
O52D Co4 O2A 126.1(4) 8_654 10_665
O2C Co4 O2A 178.10(13) . 10_665
O12B Co4 O2A 66.4(5) . 10_665
O22A Co4 O4C 113.0(4) 10_665 18_545
O52D Co4 O4C 136.2(4) 8_654 18_545
O2C Co4 O4C 89.26(13) . 18_545
O12B Co4 O4C 120.6(5) . 18_545
O2A Co4 O4C 92.56(12) 10_665 18_545
O22A Co4 O1B 126.0(4) 10_665 .
O52D Co4 O1B 112.7(4) 8_654 .
O2C Co4 O1B 93.79(12) . .
O12B Co4 O1B 40.6(5) . .
O2A Co4 O1B 86.91(12) 10_665 .
O4C Co4 O1B 86.26(13) 18_545 .
O22A Co4 O5D 67.7(4) 10_665 8_654
O52D Co4 O5D 42.7(4) 8_654 8_654
O2C Co4 O5D 89.65(13) . 8_654
O12B Co4 O5D 60.1(5) . 8_654
O2A Co4 O5D 88.54(12) 10_665 8_654
O4C Co4 O5D 178.89(13) 18_545 8_654
O1B Co4 O5D 94.01(13) . 8_654
O22A Co4 O32B 94.7(6) 10_665 15_545
O52D Co4 O32B 86.9(6) 8_654 15_545
O2C Co4 O32B 64.9(4) . 15_545
O12B Co4 O32B 174.3(6) . 15_545
O2A Co4 O32B 115.8(4) 10_665 15_545
O4C Co4 O32B 54.8(4) 18_545 15_545
O1B Co4 O32B 133.7(4) . 15_545
O5D Co4 O32B 124.4(4) 8_654 15_545
O22A Co4 O3B 54.3(4) 10_665 15_545
O52D Co4 O3B 67.8(4) 8_654 15_545
O2C Co4 O3B 86.18(12) . 15_545
O12B Co4 O3B 139.9(5) . 15_545
O2A Co4 O3B 93.13(12) 10_665 15_545
O4C Co4 O3B 93.12(13) 18_545 15_545
O1B Co4 O3B 179.38(14) . 15_545
O5D Co4 O3B 86.61(13) 8_654 15_545
O32B Co4 O3B 45.8(4) 15_545 15_545
O22A Co4 O22C 176.7(5) 10_665 .
O52D Co4 O22C 95.2(5) 8_654 .
O2C Co4 O22C 49.3(3) . .
O12B Co4 O22C 88.6(6) . .
O2A Co4 O22C 132.1(3) 10_665 .
O4C Co4 O22C 65.0(3) 18_545 .
O1B Co4 O22C 51.9(3) . .
O5D Co4 O22C 114.3(3) 8_654 .
O32B Co4 O22C 86.2(5) 15_545 .
O3B Co4 O22C 127.8(3) 15_545 .
O22A Co4 O42C 92.4(5) 10_665 18_545
O52D Co4 O42C 177.5(5) 8_654 18_545
O2C Co4 O42C 126.5(3) . 18_545
O12B Co4 O42C 86.5(6) . 18_545
O2A Co4 O42C 55.4(3) 10_665 18_545
O4C Co4 O42C 41.5(3) 18_545 18_545
O1B Co4 O42C 69.0(3) . 18_545
O5D Co4 O42C 139.6(3) 8_654 18_545
O32B Co4 O42C 90.7(5) 15_545 18_545
O3B Co4 O42C 110.6(3) 15_545 18_545
O22C Co4 O42C 84.4(4) . 18_545
O1A Co5 O4B 120.10(13) 5_665 .
O1A Co5 O3C 119.29(12) 5_665 7_554
O4B Co5 O3C 109.22(12) . 7_554
O1A Co5 O2M 101.14(13) 5_665 .
O4B Co5 O2M 97.87(8) . .
O3C Co5 O2M 105.01(12) 7_554 .
O6B Co6 O3A 115.64(12) . 2_665
O6B Co6 O2D 123.84(13) . 2_665
O3A Co6 O2D 109.79(12) 2_665 2_665
O6B Co6 O1M 102.73(10) . .
O3A Co6 O1M 100.10(10) 2_665 .
O2D Co6 O1M 99.93(12) 2_665 .
O1D Co7 O3L 176.44(14) . .
O1D Co7 O5B 91.81(12) . 3_565
O3L Co7 O5B 84.70(13) . 3_565
O1D Co7 O4A 92.33(13) . .
O3L Co7 O4A 87.39(14) . .
O5B Co7 O4A 96.16(12) 3_565 .
O1D Co7 O1L 86.01(15) . .
O3L Co7 O1L 94.61(16) . .
O5B Co7 O1L 89.51(16) 3_565 .
O4A Co7 O1L 174.15(17) . .
O1D Co7 O2L 89.13(14) . .
O3L Co7 O2L 94.36(15) . .
O5B Co7 O2L 178.74(14) 3_565 .
O4A Co7 O2L 82.95(13) . .
O1L Co7 O2L 91.40(17) . .
Co6 O1M Co2 111.72(10) . .
Co6 O1M Co3 112.26(11) . 2_655
Co2 O1M Co3 110.15(10) . 2_655
Co5 O2M Co5 110.70(10) 2_765 .
Co5 O2M Co5 110.71(10) 2_765 3_675
Co5 O2M Co5 110.70(10) . 3_675
C25A O1A C252 31.1(8) . .
C25A O1A Co5 119.1(3) . 9_564
C252 O1A Co5 112.3(8) . 9_564
C25A O2A Co4 133.4(3) . 10_665
C252 O22A Co4 136.5(14) . 10_665
C26A O3A Co6 120.9(3) . 3_565
C26A O4A Co7 132.8(3) . .
C27A O5A C272 29.9(10) . .
C27A O5A Co2 115.5(3) . .
C272 O5A Co2 119.6(10) . .
C27A O6A Co1 130.9(3) . .
C272 O62A Co1 140.3(16) . .
C6A C1A C2A 119.2(4) . .
C6A C1A C7A 120.6(4) . .
C2A C1A C7A 119.9(3) . .
C3A C2A C1A 121.6(3) . .
C4A C3A C2A 118.0(4) . .
C4A C3A C13A 120.4(4) . .
C2A C3A C13A 121.5(3) . .
C3A C4A C5A 122.0(4) . .
C6A C5A C4A 118.0(3) . .
C6A C5A C19A 120.1(4) . .
C4A C5A C19A 121.7(4) . .
C1A C6A C5A 121.3(4) . .
C12A C7A C8A 116.2(4) . .
C12A C7A C1A 121.6(4) . .
C8A C7A C1A 121.5(3) . .
C9A C8A C7A 122.7(4) . .
C8A C9A C10A 119.8(4) . .
C11A C10A C9A 118.9(4) . .
C11A C10A C25A 120.7(3) . .
C9A C10A C25A 120.2(4) . .
C11A C10A C252 117.0(7) . .
C9A C10A C252 119.6(7) . .
C25A C10A C252 25.5(7) . .
C12A C11A C10A 120.5(4) . .
C11A C12A C7A 121.9(4) . .
C14A C13A C18A 117.0(4) . .
C14A C13A C3A 121.1(4) . .
C18A C13A C3A 121.9(4) . .
C13A C14A C15A 121.9(5) . .
C16A C15A C14A 122.0(5) . .
C15A C16A C17A 117.3(4) . .
C15A C16A C26A 123.1(4) . .
C17A C16A C26A 119.5(4) . .
C16A C17A C18A 122.1(5) . .
C13A C18A C17A 119.5(4) . .
C20A C19A C24A 116.9(4) . .
C20A C19A C5A 121.4(4) . .
C24A C19A C5A 121.5(4) . .
C19A C20A C21A 121.4(5) . .
C22A C21A C20A 120.8(5) . .
C21A C22A C23A 116.8(4) . .
C21A C22A C27A 122.1(4) . .
C23A C22A C27A 121.1(4) . .
C21A C22A C272 111.1(9) . .
C23A C22A C272 127.4(9) . .
C27A C22A C272 23.7(8) . .
C22A C23A C24A 122.2(5) . .
C19A C24A C23A 121.2(5) . .
O2A C25A O1A 123.3(4) . .
O2A C25A C10A 119.8(4) . .
O1A C25A C10A 116.9(4) . .
O22A C252 O1A 129.5(17) . .
O22A C252 C10A 125.4(15) . .
O1A C252 C10A 104.4(12) . .
O4A C26A O3A 124.0(3) . .
O4A C26A C16A 118.5(3) . .
O3A C26A C16A 117.4(3) . .
O5A C27A O6A 124.3(4) . .
O5A C27A C22A 117.5(4) . .
O6A C27A C22A 118.0(4) . .
O62A C272 O5A 124(2) . .
O62A C272 C22A 122.6(19) . .
O5A C272 C22A 111.4(16) . .
C25B O1B Co4 135.7(3) . .
C253 O12B Co4 145.4(19) . .
C253 O2B C25B 38(2) . .
C253 O2B Co3 122.9(17) . .
C25B O2B Co3 117.7(3) . .
C26B O3B Co4 133.7(3) . 14_565
C263 O32B Co4 128.4(14) . 14_565
C26B O4B C263 28.4(9) . .
C26B O4B Co5 118.4(3) . .
C263 O4B Co5 120.2(8) . .
C27B O5B Co7 135.3(3) . 2_665
C27B O6B Co6 117.4(2) . .
C2B C1B C6B 117.8(3) . .
C2B C1B C7B 120.1(3) . .
C6B C1B C7B 122.1(3) . .
C3B C2B C1B 121.4(4) . .
C2B C3B C4B 119.1(3) . .
C2B C3B C13B 120.2(3) . .
C4B C3B C13B 120.4(3) . .
C3B C4B C5B 122.0(3) . .
C4B C5B C6B 117.3(3) . .
C4B C5B C19B 121.7(3) . .
C6B C5B C19B 120.8(4) . .
C1B C6B C5B 122.2(3) . .
C12B C7B C8B 117.3(3) . .
C12B C7B C1B 121.5(3) . .
C8B C7B C1B 121.2(4) . .
C7B C8B C9B 121.5(4) . .
C10B C9B C8B 119.6(4) . .
C11B C10B C9B 119.4(4) . .
C11B C10B C25B 120.9(3) . .
C9B C10B C25B 119.7(3) . .
C11B C10B C253 108.1(14) . .
C9B C10B C253 125.1(14) . .
C25B C10B C253 30.0(15) . .
C10B C11B C12B 120.3(3) . .
C7B C12B C11B 121.8(3) . .
C14B C13B C18B 116.3(4) . .
C14B C13B C3B 120.9(4) . .
C18B C13B C3B 122.5(4) . .
C15B C14B C13B 122.3(4) . .
C14B C15B C16B 119.3(4) . .
C17B C16B C15B 118.6(4) . .
C17B C16B C26B 122.9(4) . .
C15B C16B C26B 118.1(4) . .
C17B C16B C263 118.9(8) . .
C15B C16B C263 119.4(8) . .
C26B C16B C263 24.2(7) . .
C18B C17B C16B 121.5(4) . .
C17B C18B C13B 121.9(4) . .
C20B C19B C24B 118.1(4) . .
C20B C19B C5B 121.0(4) . .
C24B C19B C5B 120.8(3) . .
C21B C20B C19B 122.5(4) . .
C20B C21B C22B 119.2(4) . .
C23B C22B C21B 119.1(4) . .
C23B C22B C27B 122.4(4) . .
C21B C22B C27B 118.4(3) . .
C22B C23B C24B 120.8(4) . .
C19B C24B C23B 120.0(4) . .
O2B C25B O1B 124.3(4) . .
O2B C25B C10B 117.6(4) . .
O1B C25B C10B 118.0(4) . .
O2B C253 O12B 117(3) . .
O2B C253 C10B 118(3) . .
O12B C253 C10B 107(2) . .
O3B C26B O4B 123.2(4) . .
O3B C26B C16B 121.8(4) . .
O4B C26B C16B 114.8(4) . .
O32B C263 O4B 122.9(16) . .
O32B C263 C16B 125.0(16) . .
O4B C263 C16B 111.9(13) . .
O5B C27B O6B 125.7(4) . .
O5B C27B C22B 118.9(3) . .
O6B C27B C22B 115.4(3) . .
C254 O1C C25C 35.6(11) . .
C254 O1C Co3 122.0(10) . .
C25C O1C Co3 117.2(3) . .
C25C O2C Co4 134.5(3) . .
C254 O22C Co4 127.3(13) . .
C26C O3C Co5 118.6(3) . 4_445
C26C O4C Co4 135.8(3) . 17
C26C O42C Co4 115.1(6) . 17
C274 O5C C27C 28.7(11) . .
C274 O5C Co2 122.9(11) . 5_655
C27C O5C Co2 114.6(3) . 5_655
C27C O6C Co1 129.1(3) . 5_655
C274 O62C Co1 135.9(14) . 5_655
C6C C1C C2C 118.8(4) . .
C6C C1C C7C 121.5(4) . .
C2C C1C C7C 119.6(4) . .
C1C C2C C3C 121.5(4) . .
C4C C3C C2C 117.1(4) . .
C4C C3C C13C 121.0(4) . .
C2C C3C C13C 121.7(4) . .
C3C C4C C5C 122.8(4) . .
C6C C5C C4C 116.7(4) . .
C6C C5C C19C 122.5(4) . .
C4C C5C C19C 120.6(4) . .
C1C C6C C5C 123.0(4) . .
C8C C7C C12C 118.3(5) . .
C8C C7C C1C 120.5(4) . .
C12C C7C C1C 120.8(5) . .
C7C C8C C9C 120.8(5) . .
C10C C9C C8C 122.1(4) . .
C9C C10C C11C 118.1(4) . .
C9C C10C C25C 122.6(4) . .
C11C C10C C25C 118.0(4) . .
C9C C10C C254 109.2(8) . .
C11C C10C C254 130.7(8) . .
C25C C10C C254 27.9(8) . .
C10C C11C C12C 121.2(5) . .
C11C C12C C7C 118.5(5) . .
C18C C13C C14C 117.2(4) . .
C18C C13C C3C 122.2(4) . .
C14C C13C C3C 120.6(4) . .
C15C C14C C13C 120.0(4) . .
C16C C15C C14C 121.9(4) . .
C17C C16C C15C 118.2(4) . .
C17C C16C C26C 120.6(4) . .
C15C C16C C26C 121.1(3) . .
C16C C17C C18C 119.6(5) . .
C13C C18C C17C 122.3(5) . .
C24C C19C C20C 116.0(4) . .
C24C C19C C5C 121.0(4) . .
C20C C19C C5C 122.9(4) . .
C21C C20C C19C 122.2(4) . .
C20C C21C C22C 121.3(4) . .
C21C C22C C23C 119.1(4) . .
C21C C22C C27C 121.2(4) . .
C23C C22C C27C 119.2(4) . .
C21C C22C C274 106.6(9) . .
C23C C22C C274 133.3(9) . .
C27C C22C C274 22.6(7) . .
C22C C23C C24C 118.2(4) . .
C19C C24C C23C 122.7(4) . .
O2C C25C O1C 124.3(4) . .
O2C C25C C10C 118.4(4) . .
O1C C25C C10C 117.2(4) . .
O1C C254 O22C 123.1(18) . .
O1C C254 C10C 114.8(15) . .
O22C C254 C10C 120.1(15) . .
O3C C26C O4C 124.6(4) . .
O3C C26C C16C 117.7(4) . .
O4C C26C C16C 117.0(4) . .
O3C C26C O42C 103.5(5) . .
O4C C26C O42C 64.1(5) . .
C16C C26C O42C 110.2(5) . .
O6C C27C O5C 126.1(4) . .
O6C C27C C22C 118.4(4) . .
O5C C27C C22C 115.5(4) . .
O5C C274 O62C 121.2(18) . .
O5C C274 C22C 123.3(16) . .
O62C C274 C22C 115.0(16) . .
C25D O1D Co7 132.4(3) . .
C25D O2D Co6 110.7(3) . 3_565
C265 O3D C26D 36.1(12) . .
C265 O3D Co2 117.6(11) . 4_455
C26D O3D Co2 118.6(3) . 4_455
C26D O4D Co1 133.9(3) . 4_455
C265 O42D Co1 133.7(15) . 4_455
C27D O5D Co4 137.3(3) . 6_565
C275 O52D Co4 131.9(13) . 6_565
C275 O6D C27D 26.7(10) . .
C275 O6D Co3 115.1(10) . 6_565
C27D O6D Co3 119.7(3) . 6_565
C6D C1D C2D 117.7(4) . .
C6D C1D C7D 122.6(4) . .
C2D C1D C7D 119.5(4) . .
C3D C2D C1D 121.6(4) . .
C4D C3D C2D 118.8(4) . .
C4D C3D C13D 120.6(4) . .
C2D C3D C13D 120.5(4) . .
C3D C4D C5D 120.9(4) . .
C6D C5D C4D 118.8(4) . .
C6D C5D C19D 120.7(3) . .
C4D C5D C19D 120.5(4) . .
C5D C6D C1D 122.2(4) . .
C12D C7D C8D 116.4(4) . .
C12D C7D C1D 122.7(4) . .
C8D C7D C1D 120.9(4) . .
C9D C8D C7D 121.2(4) . .
C10D C9D C8D 121.1(4) . .
C9D C10D C11D 118.4(4) . .
C9D C10D C25D 120.0(4) . .
C11D C10D C25D 121.5(4) . .
C10D C11D C12D 120.8(5) . .
C11D C12D C7D 121.7(5) . .
C18D C13D C14D 116.9(4) . .
C18D C13D C3D 123.5(4) . .
C14D C13D C3D 119.4(4) . .
C13D C14D C15D 121.0(5) . .
C16D C15D C14D 119.9(5) . .
C15D C16D C17D 119.1(4) . .
C15D C16D C26D 118.5(4) . .
C17D C16D C26D 122.2(4) . .
C15D C16D C265 124.8(9) . .
C17D C16D C265 111.8(8) . .
C26D C16D C265 25.8(7) . .
C16D C17D C18D 119.7(4) . .
C13D C18D C17D 122.7(4) . .
C20D C19D C24D 116.5(4) . .
C20D C19D C5D 122.7(3) . .
C24D C19D C5D 120.4(3) . .
C19D C20D C21D 122.7(4) . .
C20D C21D C22D 120.0(4) . .
C23D C22D C21D 118.0(4) . .
C23D C22D C27D 121.7(4) . .
C21D C22D C27D 120.2(4) . .
C23D C22D C275 121.0(8) . .
C21D C22D C275 117.7(8) . .
C27D C22D C275 21.5(7) . .
C24D C23D C22D 121.6(4) . .
C23D C24D C19D 121.2(4) . .
O1D C25D O2D 122.4(4) . .
O1D C25D C10D 118.7(4) . .
O2D C25D C10D 118.8(4) . .
O4D C26D O3D 124.6(4) . .
O4D C26D C16D 119.2(4) . .
O3D C26D C16D 116.3(4) . .
O3D C265 O42D 130(2) . .
O3D C265 C16D 108.3(16) . .
O42D C265 C16D 119.2(17) . .
O5D C27D O6D 122.8(4) . .
O5D C27D C22D 121.0(4) . .
O6D C27D C22D 116.1(4) . .
O6D C275 O52D 127.3(19) . .
O6D C275 C22D 110.1(16) . .
O52D C275 C22D 122.6(15) . .
C14L O1L C13L 36.9(9) . .
C14L O1L Co7 142.8(14) . .
C13L O1L Co7 135.2(5) . .
C13L N13L C33L 120.7(10) . .
C13L N13L C43L 108.9(8) . .
C33L N13L C43L 129.2(10) . .
O1L C13L N13L 122.2(9) . .
O1L C13L C23L 126.5(8) . .
N13L C13L C23L 110.8(8) . .
O1L C14L N14L 121.0(14) . .
C5L O2L Co7 130.2(4) . .
C5L N2L C8L 125.3(8) . .
C5L N2L C7L 116.3(6) . .
C8L N2L C7L 118.4(7) . .
O2L C5L N2L 121.7(7) . .
O2L C5L C6L 120.4(8) . .
N2L C5L C6L 117.9(7) . .
C9L O3L Co7 134.5(4) . .
C9L N3L C12L 128.2(8) . .
C9L N3L C11L 116.9(6) . .
C12L N3L C11L 114.9(8) . .
O3L C9L N3L 122.4(7) . .
O3L C9L C10L 122.7(7) . .
N3L C9L C10L 114.9(7) . .

loop_
_geom_bond_atom_site_label_1
_geom_bond_atom_site_label_2
_geom_bond_distance
_geom_bond_site_symmetry_2
Co1 O62C 2.053(15) 15_445
Co1 O62C 2.053(15) 9_664
Co1 O4D 2.060(3) 7_544
Co1 O4D 2.060(3) 13_565
Co1 O6C 2.077(3) 9_664
Co1 O6C 2.078(3) 15_445
Co1 O42D 2.097(15) 7_544
Co1 O42D 2.098(14) 13_565
Co1 O6A 2.118(3) .
Co1 O6A 2.118(3) 10_665
Co1 O62A 2.134(14) 10_665
Co1 O62A 2.134(14) .
Co2 O5C 1.950(3) 9_664
Co2 O3D 1.964(3) 7_544
Co2 O5A 1.983(3) .
Co2 O1M 2.050(2) .
Co3 O6D 1.938(3) 8_654
Co3 O1C 1.968(3) .
Co3 O2B 1.968(2) .
Co3 O1M 2.058(2) 3_665
Co4 O22A 2.008(14) 10_665
Co4 O52D 2.038(13) 8_654
Co4 O2C 2.045(3) .
Co4 O12B 2.061(17) .
Co4 O2A 2.066(3) 10_665
Co4 O4C 2.067(3) 18_545
Co4 O1B 2.081(3) .
Co4 O5D 2.093(3) 8_654
Co4 O32B 2.095(15) 15_545
Co4 O3B 2.107(3) 15_545
Co4 O22C 2.149(12) .
Co4 O42C 2.157(12) 18_545
Co5 O1A 1.944(3) 5_665
Co5 O4B 1.956(2) .
Co5 O3C 1.974(3) 7_554
Co5 O2M 2.0343(14) .
Co6 O6B 1.957(3) .
Co6 O3A 1.976(3) 2_665
Co6 O2D 1.994(3) 2_665
Co6 O1M 2.027(2) .
Co7 O1D 2.058(3) .
Co7 O3L 2.063(3) .
Co7 O5B 2.067(3) 3_565
Co7 O4A 2.071(3) .
Co7 O1L 2.071(4) .
Co7 O2L 2.110(3) .
O1M Co3 2.058(2) 2_655
O2M Co5 2.0343(14) 2_765
O2M Co5 2.0344(14) 3_675
O1A C25A 1.267(5) .
O1A C252 1.348(18) .
O1A Co5 1.944(3) 9_564
O2A C25A 1.249(5) .
O2A Co4 2.066(3) 10_665
O22A C252 1.12(2) .
O22A Co4 2.008(14) 10_665
O3A C26A 1.258(4) .
O3A Co6 1.976(3) 3_565
O4A C26A 1.257(5) .
O5A C27A 1.240(5) .
O5A C272 1.25(2) .
O6A C27A 1.257(6) .
O62A C272 1.13(3) .
C1A C6A 1.380(5) .
C1A C2A 1.410(5) .
C1A C7A 1.473(5) .
C2A C3A 1.406(5) .
C3A C4A 1.386(5) .
C3A C13A 1.488(5) .
C4A C5A 1.421(5) .
C5A C6A 1.410(6) .
C5A C19A 1.492(5) .
C7A C12A 1.375(6) .
C7A C8A 1.417(5) .
C8A C9A 1.344(6) .
C9A C10A 1.393(5) .
C10A C11A 1.381(6) .
C10A C25A 1.503(6) .
C10A C252 1.635(19) .
C11A C12A 1.372(6) .
C13A C14A 1.366(6) .
C13A C18A 1.374(7) .
C14A C15A 1.386(7) .
C15A C16A 1.327(7) .
C16A C17A 1.361(6) .
C16A C26A 1.505(5) .
C17A C18A 1.413(7) .
C19A C20A 1.352(6) .
C19A C24A 1.361(6) .
C20A C21A 1.410(7) .
C21A C22A 1.352(6) .
C22A C23A 1.363(7) .
C22A C27A 1.507(5) .
C22A C272 1.59(2) .
C23A C24A 1.374(7) .
O1B C25B 1.268(5) .
O12B C253 1.47(4) .
O2B C253 1.17(4) .
O2B C25B 1.245(5) .
O3B C26B 1.220(6) .
O3B Co4 2.107(3) 14_565
O32B C263 1.23(2) .
O32B Co4 2.095(15) 14_565
O4B C26B 1.292(6) .
O4B C263 1.300(19) .
O5B C27B 1.228(5) .
O5B Co7 2.067(3) 2_665
O6B C27B 1.251(5) .
C1B C2B 1.396(5) .
C1B C6B 1.398(5) .
C1B C7B 1.481(5) .
C2B C3B 1.383(5) .
C3B C4B 1.384(5) .
C3B C13B 1.511(5) .
C4B C5B 1.392(5) .
C5B C6B 1.399(5) .
C5B C19B 1.485(5) .
C7B C12B 1.390(5) .
C7B C8B 1.393(6) .
C8B C9B 1.411(6) .
C9B C10B 1.385(5) .
C10B C11B 1.383(5) .
C10B C25B 1.504(5) .
C10B C253 1.57(4) .
C11B C12B 1.396(5) .
C13B C14B 1.398(6) .
C13B C18B 1.402(6) .
C14B C15B 1.384(6) .
C15B C16B 1.407(6) .
C16B C17B 1.374(6) .
C16B C26B 1.498(6) .
C16B C263 1.536(19) .
C17B C18B 1.364(5) .
C19B C20B 1.384(5) .
C19B C24B 1.400(6) .
C20B C21B 1.380(6) .
C21B C22B 1.421(6) .
C22B C23B 1.369(6) .
C22B C27B 1.526(5) .
C23B C24B 1.416(6) .
O1C C254 1.19(2) .
O1C C25C 1.261(5) .
O2C C25C 1.248(5) .
O22C C254 1.32(2) .
O3C C26C 1.232(5) .
O3C Co5 1.974(3) 4_445
O4C C26C 1.284(5) .
O4C Co4 2.068(3) 17
O42C C26C 1.517(13) .
O42C Co4 2.158(12) 17
O5C C274 1.07(2) .
O5C C27C 1.264(5) .
O5C Co2 1.949(3) 5_655
O6C C27C 1.258(5) .
O6C Co1 2.077(3) 5_655
O62C C274 1.34(3) .
O62C Co1 2.053(15) 5_655
C1C C6C 1.373(6) .
C1C C2C 1.388(6) .
C1C C7C 1.495(6) .
C2C C3C 1.401(6) .
C3C C4C 1.397(6) .
C3C C13C 1.497(6) .
C4C C5C 1.404(5) .
C5C C6C 1.382(6) .
C5C C19C 1.477(5) .
C7C C8C 1.369(7) .
C7C C12C 1.437(7) .
C8C C9C 1.391(7) .
C9C C10C 1.357(6) .
C10C C11C 1.391(7) .
C10C C25C 1.496(6) .
C10C C254 1.60(2) .
C11C C12C 1.404(8) .
C13C C18C 1.349(7) .
C13C C14C 1.385(6) .
C14C C15C 1.378(6) .
C15C C16C 1.373(6) .
C16C C17C 1.347(6) .
C16C C26C 1.499(5) .
C17C C18C 1.400(7) .
C19C C24C 1.373(6) .
C19C C20C 1.396(7) .
C20C C21C 1.360(6) .
C21C C22C 1.361(6) .
C22C C23C 1.394(6) .
C22C C27C 1.505(6) .
C22C C274 1.58(2) .
C23C C24C 1.410(6) .
O1D C25D 1.254(5) .
O2D C25D 1.267(5) .
O2D Co6 1.994(3) 3_565
O3D C265 1.14(2) .
O3D C26D 1.284(6) .
O3D Co2 1.964(3) 4_455
O4D C26D 1.220(5) .
O4D Co1 2.060(3) 4_455
O42D C265 1.19(3) .
O42D Co1 2.098(15) 4_455
O5D C27D 1.239(6) .
O5D Co4 2.093(3) 6_565
O52D C275 1.26(3) .
O52D Co4 2.037(13) 6_565
O6D C275 1.25(2) .
O6D C27D 1.266(5) .
O6D Co3 1.938(3) 6_565
C1D C6D 1.407(5) .
C1D C2D 1.409(5) .
C1D C7D 1.498(6) .
C2D C3D 1.404(6) .
C3D C4D 1.384(6) .
C3D C13D 1.490(5) .
C4D C5D 1.426(5) .
C5D C6D 1.372(6) .
C5D C19D 1.477(5) .
C7D C12D 1.387(7) .
C7D C8D 1.397(6) .
C8D C9D 1.376(7) .
C9D C10D 1.366(6) .
C10D C11D 1.368(7) .
C10D C25D 1.487(6) .
C11D C12D 1.378(7) .
C13D C18D 1.358(6) .
C13D C14D 1.368(7) .
C14D C15D 1.422(7) .
C15D C16D 1.341(7) .
C16D C17D 1.375(6) .
C16D C26D 1.491(5) .
C16D C265 1.74(2) .
C17D C18D 1.388(5) .
C19D C20D 1.376(5) .
C19D C24D 1.397(5) .
C20D C21D 1.380(6) .
C21D C22D 1.389(5) .
C22D C23D 1.376(5) .
C22D C27D 1.482(6) .
C22D C275 1.59(2) .
C23D C24D 1.373(6) .
O1L C14L 1.268(14) .
O1L C13L 1.288(10) .
N13L C13L 1.392(12) .
N13L C33L 1.434(11) .
N13L C43L 1.531(12) .
C13L C23L 1.560(12) .
N14L C14L 1.379(16) .
O2L C5L 1.229(8) .
N2L C5L 1.327(9) .
N2L C8L 1.441(10) .
N2L C7L 1.486(9) .
C5L C6L 1.581(10) .
O3L C9L 1.177(7) .
N3L C9L 1.324(10) .
N3L C12L 1.497(9) .
N3L C11L 1.507(9) .
C9L C10L 1.551(10) .

loop_
_platon_squeeze_void_nr
_platon_squeeze_void_average_x
_platon_squeeze_void_average_y
_platon_squeeze_void_average_z
_platon_squeeze_void_volume
_platon_squeeze_void_count_electrons
_platon_squeeze_void_content
1 0.000 0.000 0.000 2430 480 ' '
2 0.667 0.333 0.333 2437 480 ' '
3 0.000 0.000 0.330 23 5 ' '
4 1.000 0.000 0.500 365 62 ' '
5 0.333 -0.333 0.667 2437 480 ' '
6 0.000 0.000 0.670 23 4 ' '
7 0.925 0.076 0.201 10 1 ' '
8 0.151 0.075 0.201 10 1 ' '
9 0.900 0.083 0.719 7 1 ' '
10 0.183 0.100 0.719 7 1 ' '
11 0.076 0.151 0.799 10 2 ' '
12 0.583 0.150 0.053 7 1 ' '
13 0.591 0.182 0.534 10 1 ' '
14 0.083 0.183 0.281 7 1 ' '
15 0.667 0.333 0.833 364 62 ' '
16 0.483 0.233 0.614 7 1 ' '
17 0.742 0.257 0.133 10 2 ' '
18 0.767 0.250 0.614 7 1 ' '
19 0.516 0.258 0.133 10 3 ' '
20 0.667 0.333 1.003 22 4 ' '
21 0.667 0.333 0.663 22 5 ' '
22 0.592 0.409 0.534 10 1 ' '
23 0.818 0.408 0.534 10 1 ' '
24 0.567 0.417 0.053 7 1 ' '
25 0.850 0.433 0.053 7 1 ' '
26 0.743 0.484 0.133 10 2 ' '
27 0.250 0.483 0.386 7 1 ' '
28 0.257 0.516 0.867 10 1 ' '
29 0.750 0.517 0.614 7 0 ' '
30 0.333 0.667 0.167 363 62 ' '
31 0.150 0.567 0.947 7 1 ' '
32 0.408 0.591 0.466 10 2 ' '
33 0.433 0.583 0.947 7 1 ' '
34 0.182 0.592 0.466 10 3 ' '
35 0.333 0.667 0.337 22 4 ' '
36 0.333 0.667 -0.003 22 5 ' '
37 0.258 0.743 0.867 10 1 ' '
38 0.484 0.742 0.867 10 1 ' '
39 0.233 0.750 0.386 7 1 ' '
40 0.517 0.767 0.386 7 1 ' '
41 0.409 0.818 0.466 10 2 ' '
42 0.917 0.817 0.719 7 1 ' '
43 0.924 0.849 0.201 10 1 ' '
44 0.417 0.850 0.947 7 1 ' '
45 0.817 0.900 0.281 7 1 ' '
46 0.100 0.917 0.281 7 1 ' '
47 0.075 0.924 0.799 10 2 ' '
48 0.849 0.925 0.799 10 3 ' '
